data_7057521
loop_
_publ_author_name
'Czakler, Matthias'
'Artner, Christine'
'Schubert, Ulrich'

_publ_section_title
;
 Two new hexanuclear titanium oxo cluster types and their structural
 connection to known clusters
;
_journal_issue 14
_journal_name_full 'New Journal of Chemistry'
_journal_page_first 12098
_journal_paper_doi 10.1039/C8NJ01077C
_journal_volume 42
_journal_year 2018
_chemical_formula_sum 'C50 H102 O25 Ti6'
_chemical_formula_weight 1390.72
_space_group_IT_number 2
_space_group_name_Hall '-P 1'
_space_group_name_H-M_alt 'P -1'
_symmetry_cell_setting triclinic
_symmetry_space_group_name_Hall '-P 1'
_symmetry_space_group_name_H-M 'P -1'
_atom_sites_solution_hydrogens geom
_atom_sites_solution_primary direct
_atom_sites_solution_secondary difmap
_audit_creation_method SHELXL-97
_audit_update_record
;
2018-02-28 deposited with the CCDC.
2018-06-19 downloaded from the CCDC.
;
_cell_angle_alpha 73.2380(10)
_cell_angle_beta 76.7970(10)
_cell_angle_gamma 83.5880(10)
_cell_formula_units_Z 2
_cell_length_a 12.5972(3)
_cell_length_b 15.6563(3)
_cell_length_c 19.9053(4)
_cell_measurement_reflns_used 9350
_cell_measurement_temperature 295(2)
_cell_measurement_theta_max 24.309
_cell_measurement_theta_min 2.199
_cell_volume 3655.25(14)
_computing_cell_refinement APEX2
_computing_data_collection 'APEX2 (Bruker, 2008)'
_computing_data_reduction APEX2
_computing_molecular_graphics 'DIAMOND (Crystal Impact GbR, 2005)'
_computing_publication_material 'SHELXL-97 (Sheldrick, 2008)'
_computing_structure_refinement 'SHELXL-97 (Sheldrick, 2008)'
_computing_structure_solution 'SHELXS-97 (Sheldrick, 2008)'
_diffrn_ambient_temperature 295(2)
_diffrn_measured_fraction_theta_full 0.995
_diffrn_measured_fraction_theta_max 0.995
_diffrn_measurement_device_type 'Bruker APEXII CCD'
_diffrn_measurement_method '\w- and \f-scans'
_diffrn_radiation_monochromator graphite
_diffrn_radiation_source 'fine-focus sealed tube'
_diffrn_radiation_type MoK\a
_diffrn_radiation_wavelength 0.71073
_diffrn_reflns_av_R_equivalents 0.0369
_diffrn_reflns_av_sigmaI/netI 0.0228
_diffrn_reflns_limit_h_max 14
_diffrn_reflns_limit_h_min -14
_diffrn_reflns_limit_k_max 18
_diffrn_reflns_limit_k_min -18
_diffrn_reflns_limit_l_max 23
_diffrn_reflns_limit_l_min -23
_diffrn_reflns_number 102190
_diffrn_reflns_theta_full 24.82
_diffrn_reflns_theta_max 24.82
_diffrn_reflns_theta_min 1.09
_exptl_absorpt_coefficient_mu 0.690
_exptl_absorpt_correction_T_max 0.7366
_exptl_absorpt_correction_T_min 0.6138
_exptl_absorpt_correction_type multi-scan
_exptl_absorpt_process_details 'SADABS (Bruker, 2008)'
_exptl_crystal_colour colorless
_exptl_crystal_density_diffrn 1.264
_exptl_crystal_density_method 'not measured'
_exptl_crystal_description fragment
_exptl_crystal_F_000 1468
_exptl_crystal_size_max 0.3
_exptl_crystal_size_mid 0.27
_exptl_crystal_size_min 0.2
_refine_diff_density_max 0.969
_refine_diff_density_min -0.406
_refine_diff_density_rms 0.101
_refine_ls_extinction_method none
_refine_ls_goodness_of_fit_ref 1.055
_refine_ls_hydrogen_treatment constr
_refine_ls_matrix_type full
_refine_ls_number_parameters 758
_refine_ls_number_reflns 12570
_refine_ls_number_restraints 15
_refine_ls_restrained_S_all 1.074
_refine_ls_R_factor_all 0.0663
_refine_ls_R_factor_gt 0.0470
_refine_ls_shift/su_max 0.117
_refine_ls_shift/su_mean 0.002
_refine_ls_structure_factor_coef Fsqd
_refine_ls_weighting_details 'calc w=1/[\s^2^(Fo^2^)+(0.0886P)^2^+2.9622P] where P=(Fo^2^+2Fc^2^)/3'
_refine_ls_weighting_scheme calc
_refine_ls_wR_factor_gt 0.1371
_refine_ls_wR_factor_ref 0.1584
_reflns_number_gt 9709
_reflns_number_total 12570
_reflns_threshold_expression >2sigma(I)
_cod_data_source_file c8nj01077c1.cif
_cod_data_source_block aaa
_cod_depositor_comments 'Adding full bibliography for 7057519--7057521.cif.'
_cod_original_cell_volume 3655.25(13)
_cod_database_code 7057521

loop_
_symmetry_equiv_pos_as_xyz
'x, y, z'
'-x, -y, -z'

loop_
_atom_site_label
_atom_site_type_symbol
_atom_site_fract_x
_atom_site_fract_y
_atom_site_fract_z
_atom_site_U_iso_or_equiv
_atom_site_adp_type
_atom_site_occupancy
_atom_site_symmetry_multiplicity
_atom_site_calc_flag
_atom_site_refinement_flags
C1 C 0.4207(3) 0.4083(2) 0.31596(18) 0.0434(8) Uani 1 1 d .
C2 C 0.5107(3) 0.4708(2) 0.2751(2) 0.0505(9) Uani 1 1 d .
H2 H 0.5798 0.4538 0.2877 0.061 Uiso 1 1 calc R
C3 C 0.5062(3) 0.5453(3) 0.2247(2) 0.0545(9) Uani 1 1 d .
H3 H 0.5712 0.5768 0.2047 0.065 Uiso 1 1 calc R
C4 C 0.4071(3) 0.5842(2) 0.19649(19) 0.0484(8) Uani 1 1 d .
C5 C 0.0590(3) 0.4604(2) 0.39653(16) 0.0383(7) Uani 1 1 d .
C6 C -0.0159(3) 0.5386(3) 0.40618(18) 0.0490(9) Uani 1 1 d .
H6 H -0.0649 0.5323 0.4512 0.059 Uiso 1 1 calc R
C7 C -0.0197(3) 0.6155(2) 0.35764(19) 0.0513(9) Uani 1 1 d .
H7 H -0.0681 0.6621 0.3701 0.062 Uiso 1 1 calc R
C8 C 0.0481(3) 0.6326(2) 0.28446(19) 0.0466(8) Uani 1 1 d .
C9 C 0.4480(3) 0.2053(3) 0.4769(2) 0.0629(11) Uani 1 1 d .
H9 H 0.4792 0.1518 0.4599 0.075 Uiso 1 1 calc R
C10 C 0.4021(5) 0.1736(4) 0.5559(3) 0.0985(18) Uani 1 1 d .
H10A H 0.3463 0.1306 0.5645 0.148 Uiso 1 1 calc R
H10B H 0.3693 0.2246 0.5738 0.148 Uiso 1 1 calc R
H10C H 0.4608 0.1448 0.5808 0.148 Uiso 1 1 calc R
C11 C 0.5379(4) 0.2695(4) 0.4575(3) 0.0858(15) Uani 1 1 d .
H11A H 0.5651 0.2861 0.4055 0.129 Uiso 1 1 calc R
H11B H 0.5976 0.2410 0.4815 0.129 Uiso 1 1 calc R
H11C H 0.5093 0.3232 0.4729 0.129 Uiso 1 1 calc R
C12 C 0.2871(5) 0.2333(3) 0.2008(2) 0.0940(17) Uani 1 1 d D
H12 H 0.2200 0.2652 0.1850 0.113 Uiso 1 1 calc R
C13 C 0.3595(6) 0.3016(4) 0.1479(3) 0.136(3) Uani 1 1 d D
H13A H 0.3388 0.3600 0.1572 0.204 Uiso 1 1 calc R
H13B H 0.3518 0.3047 0.0993 0.204 Uiso 1 1 calc R
H13C H 0.4355 0.2851 0.1522 0.204 Uiso 1 1 calc R
C14 C 0.2514(11) 0.1466(7) 0.2042(6) 0.291(10) Uani 1 1 d D
H14A H 0.2474 0.1071 0.2528 0.437 Uiso 1 1 calc R
H14B H 0.3037 0.1203 0.1701 0.437 Uiso 1 1 calc R
H14C H 0.1793 0.1540 0.1921 0.437 Uiso 1 1 calc R
C15 C -0.0506(4) 0.5511(3) 0.1477(3) 0.0703(12) Uani 1 1 d .
H15 H -0.0976 0.5978 0.1205 0.084 Uiso 1 1 calc R
C16 C -0.1158(4) 0.5154(4) 0.2225(3) 0.0982(17) Uani 1 1 d .
H16A H -0.1310 0.5630 0.2468 0.147 Uiso 1 1 calc R
H16B H -0.0739 0.4659 0.2492 0.147 Uiso 1 1 calc R
H16C H -0.1847 0.4941 0.2201 0.147 Uiso 1 1 calc R
C17 C -0.0172(5) 0.4815(5) 0.1082(4) 0.110(2) Uani 1 1 d .
H17A H 0.0302 0.5073 0.0618 0.165 Uiso 1 1 calc R
H17B H -0.0823 0.4598 0.1005 0.165 Uiso 1 1 calc R
H17C H 0.0224 0.4316 0.1364 0.165 Uiso 1 1 calc R
C18 C 0.1065(5) 0.9202(3) 0.1205(3) 0.0856(15) Uani 1 1 d .
H18 H 0.0403 0.9332 0.0988 0.103 Uiso 1 1 calc R
C19 C 0.1926(7) 0.9826(4) 0.0749(5) 0.148(3) Uani 1 1 d .
H19A H 0.2069 0.9780 0.0256 0.222 Uiso 1 1 calc R
H19B H 0.2598 0.9669 0.0937 0.222 Uiso 1 1 calc R
H19C H 0.1677 1.0440 0.0757 0.222 Uiso 1 1 calc R
C20 C 0.0757(7) 0.9307(5) 0.1953(4) 0.130(3) Uani 1 1 d .
H20A H 0.0125 0.8953 0.2221 0.194 Uiso 1 1 calc R
H20B H 0.0573 0.9937 0.1933 0.194 Uiso 1 1 calc R
H20C H 0.1373 0.9099 0.2194 0.194 Uiso 1 1 calc R
C21 C 0.3527(4) 0.4578(3) 0.5227(2) 0.0719(13) Uani 1 1 d D
H21 H 0.4265 0.4603 0.4903 0.086 Uiso 1 1 calc R
C22 C 0.2948(6) 0.5473(3) 0.5018(4) 0.127(3) Uani 1 1 d D
H22A H 0.2815 0.5582 0.4533 0.190 Uiso 1 1 calc R
H22B H 0.3399 0.5938 0.5028 0.190 Uiso 1 1 calc R
H22C H 0.2249 0.5484 0.5356 0.190 Uiso 1 1 calc R
C23 C 0.3684(7) 0.4296(5) 0.5985(3) 0.146(3) Uani 1 1 d D
H23A H 0.4068 0.3707 0.6078 0.219 Uiso 1 1 calc R
H23B H 0.2971 0.4264 0.6314 0.219 Uiso 1 1 calc R
H23C H 0.4117 0.4731 0.6059 0.219 Uiso 1 1 calc R
C24 C 0.0765(4) 0.2062(3) 0.5305(2) 0.0751(13) Uani 1 1 d .
H24 H 0.1009 0.1777 0.4902 0.090 Uiso 1 1 calc R
C25 C -0.0360(5) 0.2486(4) 0.5282(4) 0.112(2) Uani 1 1 d .
H25A H -0.0337 0.2966 0.4837 0.168 Uiso 1 1 calc R
H25B H -0.0621 0.2732 0.5694 0.168 Uiso 1 1 calc R
H25C H -0.0855 0.2035 0.5300 0.168 Uiso 1 1 calc R
C26 C 0.0827(6) 0.1361(4) 0.6012(4) 0.130(3) Uani 1 1 d .
H26A H 0.1593 0.1184 0.6032 0.195 Uiso 1 1 calc R
H26B H 0.0439 0.0836 0.6046 0.195 Uiso 1 1 calc R
H26C H 0.0488 0.1611 0.6413 0.195 Uiso 1 1 calc R
C27 C 0.2788(5) 0.0265(3) 0.4093(4) 0.1001(19) Uani 1 1 d .
H27 H 0.3363 0.0147 0.3687 0.120 Uiso 1 1 calc R
C28 C 0.1757(9) -0.0082(6) 0.4080(8) 0.228(6) Uani 1 1 d .
H28A H 0.1460 0.0301 0.3674 0.342 Uiso 1 1 calc R
H28B H 0.1232 -0.0087 0.4528 0.342 Uiso 1 1 calc R
H28C H 0.1891 -0.0691 0.4029 0.342 Uiso 1 1 calc R
C29 C 0.3144(9) -0.0161(5) 0.4766(6) 0.198(5) Uani 1 1 d .
H29A H 0.3799 0.0118 0.4773 0.298 Uiso 1 1 calc R
H29B H 0.3311 -0.0798 0.4809 0.298 Uiso 1 1 calc R
H29C H 0.2562 -0.0088 0.5169 0.298 Uiso 1 1 calc R
C30 C 0.5666(5) 0.1529(4) 0.2865(5) 0.140(3) Uani 1 1 d D
H30 H 0.5959 0.1704 0.3230 0.168 Uiso 1 1 calc R
C31 C 0.6191(8) 0.2232(6) 0.2259(6) 0.231(6) Uani 1 1 d D
H31A H 0.6089 0.2798 0.2389 0.346 Uiso 1 1 calc R
H31B H 0.5864 0.2293 0.1845 0.346 Uiso 1 1 calc R
H31C H 0.6973 0.2075 0.2138 0.346 Uiso 1 1 calc R
C32 C 0.6093(8) 0.0599(5) 0.3054(8) 0.303(10) Uani 1 1 d D
H32A H 0.5489 0.0207 0.3305 0.455 Uiso 1 1 calc R
H32B H 0.6611 0.0536 0.3368 0.455 Uiso 1 1 calc R
H32C H 0.6464 0.0433 0.2617 0.455 Uiso 1 1 calc R
C33 C -0.0640(5) 0.2227(6) 0.3291(6) 0.165(4) Uani 1 1 d D
H33 H -0.0434 0.1888 0.3756 0.198 Uiso 1 1 calc R
C34 C -0.1655(5) 0.2659(6) 0.3604(6) 0.175(4) Uani 1 1 d D
H34A H -0.1489 0.3014 0.3897 0.262 Uiso 1 1 calc R
H34B H -0.2161 0.2201 0.3905 0.262 Uiso 1 1 calc R
H34C H -0.1990 0.3049 0.3219 0.262 Uiso 1 1 calc R
C35 C -0.0619(8) 0.1455(6) 0.3011(7) 0.211(6) Uani 1 1 d D
H35A H 0.0073 0.1419 0.2673 0.317 Uiso 1 1 calc R
H35B H -0.1226 0.1521 0.2765 0.317 Uiso 1 1 calc R
H35C H -0.0689 0.0908 0.3409 0.317 Uiso 1 1 calc R
C36 C 0.2759(7) 0.5532(5) 0.0148(3) 0.127(3) Uani 1 1 d .
H36 H 0.2112 0.5916 0.0008 0.153 Uiso 1 1 calc R
C37 C 0.3643(8) 0.6131(6) -0.0085(4) 0.185(5) Uani 1 1 d .
H37A H 0.3431 0.6642 0.0116 0.278 Uiso 1 1 calc R
H37B H 0.3807 0.6341 -0.0609 0.278 Uiso 1 1 calc R
H37C H 0.4292 0.5815 0.0082 0.278 Uiso 1 1 calc R
C38 C 0.2831(6) 0.4800(6) -0.0186(3) 0.135(3) Uani 1 1 d .
H38A H 0.2177 0.4452 0.0020 0.202 Uiso 1 1 calc R
H38B H 0.3479 0.4412 -0.0096 0.202 Uiso 1 1 calc R
H38C H 0.2887 0.5046 -0.0704 0.202 Uiso 1 1 calc R
C39 C 0.0398(6) 0.7958(4) -0.0281(3) 0.119(2) Uani 1 1 d D
H39 H -0.0117 0.8404 -0.0086 0.143 Uiso 1 1 calc R
C40 C 0.1247(8) 0.8506(8) -0.0825(4) 0.228(6) Uani 1 1 d D
H40A H 0.1504 0.8920 -0.0617 0.342 Uiso 1 1 calc R
H40B H 0.0938 0.8845 -0.1239 0.342 Uiso 1 1 calc R
H40C H 0.1860 0.8114 -0.0979 0.342 Uiso 1 1 calc R
C41 C -0.0311(12) 0.7436(7) -0.0497(6) 0.274(9) Uani 1 1 d D
H41A H -0.0558 0.6920 -0.0095 0.411 Uiso 1 1 calc R
H41B H 0.0100 0.7230 -0.0907 0.411 Uiso 1 1 calc R
H41C H -0.0946 0.7814 -0.0631 0.411 Uiso 1 1 calc R
C42 C -0.1740(5) 0.7991(6) 0.1789(5) 0.137(3) Uani 1 1 d .
H42 H -0.1598 0.7923 0.2277 0.164 Uiso 1 1 calc R
C43 C -0.2111(9) 0.8897(7) 0.1500(8) 0.254(8) Uani 1 1 d .
H43A H -0.1484 0.9278 0.1318 0.381 Uiso 1 1 calc R
H43B H -0.2626 0.9104 0.1877 0.381 Uiso 1 1 calc R
H43C H -0.2474 0.8925 0.1107 0.381 Uiso 1 1 calc R
C44 C -0.2584(9) 0.7427(9) 0.1850(12) 0.369(14) Uani 1 1 d .
H44A H -0.2289 0.6809 0.1918 0.553 Uiso 1 1 calc R
H44B H -0.2878 0.7616 0.1412 0.553 Uiso 1 1 calc R
H44C H -0.3167 0.7468 0.2262 0.553 Uiso 1 1 calc R
C45 C 0.4629(6) 0.8533(7) 0.0112(4) 0.183(4) Uani 1 1 d D
H45 H 0.4585 0.9084 0.0278 0.219 Uiso 1 1 calc R
C46 C 0.4476(8) 0.8987(7) -0.0622(4) 0.181(4) Uani 1 1 d D
H46A H 0.3852 0.9420 -0.0602 0.272 Uiso 1 1 calc R
H46B H 0.4338 0.8545 -0.0850 0.272 Uiso 1 1 calc R
H46C H 0.5135 0.9299 -0.0901 0.272 Uiso 1 1 calc R
C47 C 0.5691(6) 0.8178(8) 0.0292(5) 0.201(5) Uani 1 1 d D
H47A H 0.5709 0.8233 0.0768 0.301 Uiso 1 1 calc R
H47B H 0.6276 0.8517 -0.0065 0.301 Uiso 1 1 calc R
H47C H 0.5797 0.7548 0.0294 0.301 Uiso 1 1 calc R
C48 C 0.3347(9) 0.8086(6) 0.2690(5) 0.184(5) Uani 1 1 d D
H48 H 0.2716 0.8468 0.2868 0.221 Uiso 1 1 calc R
C49 C 0.3176(11) 0.7293(7) 0.3307(5) 0.229(6) Uani 1 1 d D
H49A H 0.2538 0.6992 0.3302 0.344 Uiso 1 1 calc R
H49B H 0.3054 0.7474 0.3752 0.344 Uiso 1 1 calc R
H49C H 0.3823 0.6884 0.3280 0.344 Uiso 1 1 calc R
C50 C 0.4214(9) 0.8709(8) 0.2564(6) 0.228(6) Uani 1 1 d D
H50A H 0.3965 0.9314 0.2330 0.342 Uiso 1 1 calc R
H50B H 0.4871 0.8526 0.2255 0.342 Uiso 1 1 calc R
H50C H 0.4383 0.8699 0.3023 0.342 Uiso 1 1 calc R
O1 O 0.21206(17) 0.30369(14) 0.37626(11) 0.0372(5) Uani 1 1 d .
O2 O 0.2084(2) 0.67341(16) 0.13746(13) 0.0498(6) Uani 1 1 d .
O3 O 0.15597(18) 0.42717(15) 0.22594(12) 0.0426(5) Uani 1 1 d .
O4 O 0.4223(2) 0.33946(16) 0.29593(13) 0.0501(6) Uani 1 1 d .
O5 O 0.35893(19) 0.42716(15) 0.36892(12) 0.0448(5) Uani 1 1 d .
O6 O 0.33153(19) 0.53345(16) 0.20691(13) 0.0481(6) Uani 1 1 d .
O7 O 0.4066(2) 0.66621(18) 0.16519(17) 0.0686(8) Uani 1 1 d .
O8 O 0.03581(18) 0.41200(16) 0.36172(12) 0.0443(5) Uani 1 1 d .
O9 O 0.13710(18) 0.44646(15) 0.42889(12) 0.0435(5) Uani 1 1 d .
O10 O 0.12236(19) 0.57529(15) 0.27160(12) 0.0443(5) Uani 1 1 d .
O11 O 0.0236(2) 0.70282(17) 0.23894(14) 0.0594(7) Uani 1 1 d .
O12 O 0.36266(18) 0.24568(15) 0.43906(12) 0.0452(5) Uani 1 1 d .
O13 O 0.2563(2) 0.25291(16) 0.26893(12) 0.0483(6) Uani 1 1 d .
O14 O 0.0436(2) 0.59355(17) 0.15007(13) 0.0535(6) Uani 1 1 d .
O15 O 0.1466(2) 0.82856(17) 0.12378(15) 0.0633(7) Uani 1 1 d .
O16 O 0.2955(2) 0.39139(16) 0.51217(13) 0.0499(6) Uani 1 1 d .
O17 O 0.1500(2) 0.27311(16) 0.52253(12) 0.0503(6) Uani 1 1 d .
O18 O 0.2639(2) 0.11868(16) 0.39987(15) 0.0573(7) Uani 1 1 d .
O19 O 0.4587(2) 0.16413(17) 0.31814(15) 0.0593(7) Uani 1 1 d .
O20 O 0.0231(2) 0.27328(19) 0.30398(15) 0.0621(7) Uani 1 1 d .
O21 O 0.2476(2) 0.52186(17) 0.09071(13) 0.0564(6) Uani 1 1 d .
O22 O 0.0822(3) 0.7445(2) 0.02996(15) 0.0765(9) Uani 1 1 d .
O23 O -0.0773(3) 0.7762(2) 0.13441(17) 0.0763(9) Uani 1 1 d .
O24 O 0.3737(3) 0.8170(2) 0.0570(2) 0.0963(12) Uani 1 1 d .
O25 O 0.3004(4) 0.8019(3) 0.2107(2) 0.1052(13) Uani 1 1 d .
Ti1 Ti 0.24737(5) 0.34269(4) 0.45445(3) 0.03732(15) Uani 1 1 d .
Ti2 Ti 0.33396(5) 0.21927(4) 0.35153(3) 0.04262(16) Uani 1 1 d .
Ti3 Ti 0.13419(5) 0.33392(4) 0.30307(3) 0.03835(16) Uani 1 1 d .
Ti4 Ti 0.18841(5) 0.54318(4) 0.17426(3) 0.04188(16) Uani 1 1 d .
Ti5 Ti 0.05935(6) 0.72667(5) 0.12515(4) 0.0567(2) Uani 1 1 d .
Ti6 Ti 0.28860(6) 0.76449(5) 0.13836(4) 0.0586(2) Uani 1 1 d .

loop_
_atom_site_aniso_label
_atom_site_aniso_U_11
_atom_site_aniso_U_22
_atom_site_aniso_U_33
_atom_site_aniso_U_23
_atom_site_aniso_U_13
_atom_site_aniso_U_12
C1 0.0352(17) 0.0473(19) 0.0472(19) -0.0096(16) -0.0086(15) -0.0082(14)
C2 0.0316(17) 0.056(2) 0.065(2) -0.0162(19) -0.0090(16) -0.0100(15)
C3 0.0385(19) 0.055(2) 0.063(2) -0.0069(19) -0.0021(16) -0.0191(16)
C4 0.0428(19) 0.049(2) 0.049(2) -0.0083(16) -0.0040(15) -0.0088(16)
C5 0.0352(17) 0.0454(18) 0.0310(16) -0.0097(14) -0.0002(13) -0.0035(14)
C6 0.047(2) 0.064(2) 0.0384(18) -0.0247(17) -0.0062(15) 0.0110(17)
C7 0.055(2) 0.053(2) 0.048(2) -0.0231(18) -0.0101(17) 0.0126(17)
C8 0.051(2) 0.0433(19) 0.047(2) -0.0163(16) -0.0108(16) 0.0005(16)
C9 0.057(2) 0.063(2) 0.074(3) -0.019(2) -0.031(2) 0.0153(19)
C10 0.109(4) 0.104(4) 0.077(3) -0.006(3) -0.042(3) 0.016(3)
C11 0.057(3) 0.090(3) 0.123(4) -0.034(3) -0.043(3) 0.004(2)
C12 0.142(5) 0.085(3) 0.062(3) -0.049(3) 0.004(3) -0.013(3)
C13 0.195(8) 0.109(5) 0.069(4) -0.024(3) 0.034(4) 0.011(5)
C14 0.374(18) 0.360(18) 0.204(11) -0.232(13) 0.101(11) -0.206(16)
C15 0.057(3) 0.083(3) 0.078(3) -0.021(2) -0.032(2) -0.002(2)
C16 0.062(3) 0.127(5) 0.100(4) -0.017(4) -0.014(3) -0.021(3)
C17 0.095(4) 0.133(5) 0.141(5) -0.077(5) -0.050(4) -0.008(4)
C18 0.101(4) 0.045(2) 0.097(4) -0.010(2) -0.013(3) 0.011(2)
C19 0.172(7) 0.048(3) 0.177(7) 0.002(4) 0.010(6) 0.002(4)
C20 0.170(7) 0.104(5) 0.125(5) -0.065(4) -0.029(5) 0.042(5)
C21 0.062(3) 0.093(3) 0.079(3) -0.046(3) -0.010(2) -0.029(2)
C22 0.118(5) 0.072(4) 0.220(8) -0.071(5) -0.047(5) -0.018(3)
C23 0.179(7) 0.201(8) 0.103(5) -0.065(5) -0.057(5) -0.070(6)
C24 0.088(3) 0.066(3) 0.068(3) -0.026(2) 0.016(2) -0.040(2)
C25 0.085(4) 0.112(5) 0.134(5) -0.007(4) -0.027(4) -0.051(4)
C26 0.123(5) 0.084(4) 0.147(6) 0.031(4) -0.018(4) -0.042(4)
C27 0.107(4) 0.044(3) 0.136(5) -0.022(3) 0.001(4) -0.012(3)
C28 0.230(12) 0.103(6) 0.379(18) -0.056(8) -0.097(11) -0.080(7)
C29 0.232(11) 0.087(5) 0.231(11) 0.035(6) -0.074(9) 0.024(6)
C30 0.078(4) 0.100(5) 0.190(8) -0.024(5) 0.048(4) 0.015(3)
C31 0.125(7) 0.209(11) 0.267(13) -0.031(10) 0.082(8) 0.023(7)
C32 0.135(8) 0.129(8) 0.49(2) -0.010(10) 0.128(11) 0.056(6)
C33 0.083(5) 0.195(8) 0.245(10) -0.133(8) 0.040(5) -0.081(5)
C34 0.077(5) 0.215(10) 0.245(11) -0.110(9) 0.018(6) -0.040(5)
C35 0.157(8) 0.143(7) 0.373(17) -0.128(10) -0.029(9) -0.066(7)
C36 0.181(7) 0.120(5) 0.055(3) -0.021(3) 0.023(4) -0.006(5)
C37 0.248(11) 0.147(7) 0.115(6) -0.042(5) 0.095(7) -0.078(8)
C38 0.150(6) 0.201(8) 0.072(4) -0.071(5) -0.013(4) -0.014(6)
C39 0.157(6) 0.120(5) 0.076(4) -0.005(4) -0.054(4) 0.012(5)
C40 0.246(12) 0.267(13) 0.099(6) 0.084(7) -0.043(7) -0.057(10)
C41 0.47(2) 0.214(12) 0.211(12) -0.020(9) -0.251(15) -0.062(14)
C42 0.068(4) 0.157(7) 0.151(6) -0.011(5) -0.014(4) 0.034(4)
C43 0.165(9) 0.130(8) 0.369(18) -0.032(10) 0.068(10) 0.048(7)
C44 0.090(7) 0.183(12) 0.72(4) -0.075(17) 0.078(13) 0.013(7)
C45 0.127(7) 0.223(10) 0.124(7) 0.045(6) 0.027(5) -0.062(7)
C46 0.193(9) 0.208(10) 0.092(5) 0.001(6) 0.025(6) -0.020(8)
C47 0.100(6) 0.304(15) 0.160(9) -0.003(9) -0.001(6) -0.065(8)
C48 0.280(13) 0.181(9) 0.135(7) -0.038(7) -0.115(8) -0.051(9)
C49 0.287(15) 0.292(16) 0.111(7) -0.043(9) -0.047(8) -0.041(13)
C50 0.212(12) 0.296(16) 0.233(13) -0.121(12) -0.061(10) -0.089(12)
O1 0.0362(11) 0.0388(11) 0.0387(12) -0.0154(9) -0.0054(9) -0.0022(9)
O2 0.0532(14) 0.0442(13) 0.0469(13) -0.0064(11) -0.0087(11) -0.0013(11)
O3 0.0437(13) 0.0460(13) 0.0421(12) -0.0184(10) -0.0071(10) -0.0048(10)
O4 0.0491(14) 0.0473(14) 0.0531(14) -0.0187(11) 0.0011(11) -0.0099(11)
O5 0.0445(13) 0.0431(13) 0.0462(13) -0.0142(10) -0.0025(11) -0.0087(10)
O6 0.0417(13) 0.0477(13) 0.0533(14) -0.0090(11) -0.0095(11) -0.0092(11)
O7 0.0576(17) 0.0472(16) 0.091(2) 0.0015(14) -0.0160(15) -0.0132(13)
O8 0.0382(12) 0.0538(14) 0.0433(13) -0.0194(11) -0.0057(10) -0.0026(10)
O9 0.0440(13) 0.0466(13) 0.0438(13) -0.0188(10) -0.0103(10) 0.0016(10)
O10 0.0472(13) 0.0433(13) 0.0425(13) -0.0149(10) -0.0078(10) 0.0025(11)
O11 0.0684(17) 0.0497(15) 0.0529(15) -0.0123(12) -0.0079(13) 0.0127(13)
O12 0.0429(13) 0.0439(13) 0.0513(14) -0.0146(11) -0.0149(11) 0.0029(10)
O13 0.0549(14) 0.0500(14) 0.0458(13) -0.0260(11) -0.0059(11) -0.0021(11)
O14 0.0513(15) 0.0569(15) 0.0552(15) -0.0123(12) -0.0217(12) -0.0005(12)
O15 0.0741(19) 0.0417(14) 0.0663(17) -0.0074(12) -0.0110(14) 0.0025(13)
O16 0.0539(14) 0.0548(14) 0.0489(14) -0.0205(11) -0.0148(11) -0.0094(11)
O17 0.0558(15) 0.0495(14) 0.0440(13) -0.0141(11) -0.0006(11) -0.0124(11)
O18 0.0606(16) 0.0375(13) 0.0707(17) -0.0159(12) -0.0037(13) -0.0068(11)
O19 0.0479(15) 0.0551(15) 0.0720(18) -0.0254(13) 0.0002(13) 0.0052(12)
O20 0.0489(15) 0.0700(17) 0.0779(18) -0.0346(15) -0.0050(13) -0.0240(13)
O21 0.0656(17) 0.0607(16) 0.0387(13) -0.0136(12) -0.0029(12) -0.0025(13)
O22 0.096(2) 0.077(2) 0.0542(17) -0.0100(15) -0.0287(16) 0.0147(17)
O23 0.0669(19) 0.076(2) 0.076(2) -0.0084(16) -0.0201(16) 0.0156(16)
O24 0.083(2) 0.064(2) 0.104(3) 0.0138(18) 0.013(2) -0.0103(17)
O25 0.124(3) 0.102(3) 0.120(3) -0.063(2) -0.057(3) 0.020(2)
Ti1 0.0390(3) 0.0389(3) 0.0361(3) -0.0129(2) -0.0072(2) -0.0044(2)
Ti2 0.0421(3) 0.0375(3) 0.0490(4) -0.0167(3) -0.0049(3) -0.0013(2)
Ti3 0.0377(3) 0.0417(3) 0.0399(3) -0.0159(3) -0.0070(2) -0.0090(2)
Ti4 0.0438(3) 0.0432(3) 0.0388(3) -0.0121(3) -0.0077(3) -0.0021(3)
Ti5 0.0620(4) 0.0518(4) 0.0517(4) -0.0070(3) -0.0166(3) 0.0073(3)
Ti6 0.0651(5) 0.0433(4) 0.0616(4) -0.0075(3) -0.0080(4) -0.0077(3)

loop_
_atom_type_symbol
_atom_type_description
_atom_type_scat_dispersion_real
_atom_type_scat_dispersion_imag
_atom_type_scat_source
C C 0.0033 0.0016 'International Tables Vol C Tables 4.2.6.8 and 6.1.1.4'
H H 0.0000 0.0000 'International Tables Vol C Tables 4.2.6.8 and 6.1.1.4'
O O 0.0106 0.0060 'International Tables Vol C Tables 4.2.6.8 and 6.1.1.4'
Ti Ti 0.2776 0.4457 'International Tables Vol C Tables 4.2.6.8 and 6.1.1.4'

loop_
_geom_angle_atom_site_label_1
_geom_angle_atom_site_label_2
_geom_angle_atom_site_label_3
_geom_angle
O5 C1 O4 127.4(3)
O5 C1 C2 116.9(3)
O4 C1 C2 115.5(3)
C3 C2 C1 128.6(3)
C2 C3 C4 124.9(3)
O6 C4 O7 126.1(3)
O6 C4 C3 117.7(3)
O7 C4 C3 116.3(3)
O8 C5 O9 126.4(3)
O8 C5 C6 118.5(3)
O9 C5 C6 115.0(3)
C7 C6 C5 125.4(3)
C6 C7 C8 122.8(3)
O10 C8 O11 125.3(3)
O10 C8 C7 118.0(3)
O11 C8 C7 116.7(3)
O12 C9 C10 110.3(4)
O12 C9 C11 109.4(3)
C10 C9 C11 114.0(4)
O13 C12 C14 111.9(5)
O13 C12 C13 111.1(4)
C14 C12 C13 136.4(5)
O14 C15 C17 110.5(4)
O14 C15 C16 109.9(4)
C17 C15 C16 113.1(5)
O15 C18 C19 109.5(4)
O15 C18 C20 109.0(4)
C19 C18 C20 111.1(6)
O16 C21 C22 110.0(4)
O16 C21 C23 108.4(4)
C22 C21 C23 114.6(5)
O17 C24 C25 109.3(4)
O17 C24 C26 107.0(4)
C25 C24 C26 113.0(5)
O18 C27 C29 109.8(6)
O18 C27 C28 108.7(6)
C29 C27 C28 111.6(8)
O19 C30 C31 120.2(5)
O19 C30 C32 113.4(5)
C31 C30 C32 124.3(7)
O20 C33 C35 116.9(6)
O20 C33 C34 116.0(6)
C35 C33 C34 123.3(7)
O21 C36 C37 111.7(7)
O21 C36 C38 111.2(6)
C37 C36 C38 118.3(6)
O22 C39 C41 111.4(6)
O22 C39 C40 110.8(6)
C41 C39 C40 120.4(9)
O23 C42 C44 110.5(9)
O23 C42 C43 110.9(7)
C44 C42 C43 107.8(9)
O24 C45 C47 117.0(6)
O24 C45 C46 115.0(7)
C47 C45 C46 124.0(8)
O25 C48 C49 114.4(7)
O25 C48 C50 117.4(8)
C49 C48 C50 122.8(8)
Ti3 O1 Ti1 144.54(12)
Ti3 O1 Ti2 107.39(10)
Ti1 O1 Ti2 105.31(10)
Ti6 O2 Ti4 144.11(14)
Ti6 O2 Ti5 106.95(12)
Ti4 O2 Ti5 104.33(11)
Ti3 O3 Ti4 156.58(13)
C1 O4 Ti2 128.1(2)
C1 O5 Ti1 128.3(2)
C4 O6 Ti4 135.8(2)
C4 O7 Ti6 135.5(2)
C5 O8 Ti3 130.8(2)
C5 O9 Ti1 135.0(2)
C8 O10 Ti4 129.0(2)
C8 O11 Ti5 126.7(2)
C9 O12 Ti2 126.5(2)
C9 O12 Ti1 131.1(2)
Ti2 O12 Ti1 102.43(10)
C12 O13 Ti3 129.2(3)
C12 O13 Ti2 129.6(3)
Ti3 O13 Ti2 100.76(10)
C15 O14 Ti4 131.7(3)
C15 O14 Ti5 125.5(2)
Ti4 O14 Ti5 102.75(11)
C18 O15 Ti6 132.1(3)
C18 O15 Ti5 126.8(3)
Ti6 O15 Ti5 100.82(11)
C21 O16 Ti1 150.8(3)
C24 O17 Ti1 140.0(2)
C27 O18 Ti2 139.7(3)
C30 O19 Ti2 159.1(3)
C33 O20 Ti3 160.0(5)
C36 O21 Ti4 149.3(4)
C39 O22 Ti5 139.7(4)
C42 O23 Ti5 149.3(4)
C45 O24 Ti6 159.2(5)
C48 O25 Ti6 161.1(6)
O16 Ti1 O17 97.03(11)
O16 Ti1 O1 169.53(10)
O17 Ti1 O1 93.42(10)
O16 Ti1 O12 103.47(11)
O17 Ti1 O12 97.49(11)
O1 Ti1 O12 75.74(9)
O16 Ti1 O9 93.21(10)
O17 Ti1 O9 94.73(11)
O1 Ti1 O9 85.21(9)
O12 Ti1 O9 157.88(9)
O16 Ti1 O5 85.39(10)
O17 Ti1 O5 177.10(10)
O1 Ti1 O5 84.15(9)
O12 Ti1 O5 83.46(9)
O9 Ti1 O5 83.51(9)
O16 Ti1 Ti2 139.70(9)
O17 Ti1 Ti2 101.00(8)
O1 Ti1 Ti2 37.36(6)
O12 Ti1 Ti2 38.76(7)
O9 Ti1 Ti2 120.55(6)
O5 Ti1 Ti2 78.02(6)
O19 Ti2 O18 95.63(12)
O19 Ti2 O1 167.81(11)
O18 Ti2 O1 96.55(10)
O19 Ti2 O13 103.54(12)
O18 Ti2 O13 96.64(12)
O1 Ti2 O13 74.47(9)
O19 Ti2 O12 103.64(12)
O18 Ti2 O12 95.48(11)
O1 Ti2 O12 75.76(9)
O13 Ti2 O12 148.89(10)
O19 Ti2 O4 83.63(11)
O18 Ti2 O4 177.95(12)
O1 Ti2 O4 84.22(9)
O13 Ti2 O4 85.39(10)
O12 Ti2 O4 82.86(9)
O19 Ti2 Ti3 142.06(10)
O18 Ti2 Ti3 97.13(9)
O1 Ti2 Ti3 34.98(6)
O13 Ti2 Ti3 39.52(7)
O12 Ti2 Ti3 110.48(7)
O4 Ti2 Ti3 84.59(7)
O19 Ti2 Ti1 139.38(10)
O18 Ti2 Ti1 101.77(9)
O1 Ti2 Ti1 37.33(6)
O13 Ti2 Ti1 110.42(7)
O12 Ti2 Ti1 38.81(6)
O4 Ti2 Ti1 77.69(7)
Ti3 Ti2 Ti1 71.697(19)
O20 Ti3 O3 111.11(12)
O20 Ti3 O1 122.92(12)
O3 Ti3 O1 125.93(10)
O20 Ti3 O13 98.48(12)
O3 Ti3 O13 97.74(10)
O1 Ti3 O13 77.32(9)
O20 Ti3 O8 92.46(11)
O3 Ti3 O8 90.85(10)
O1 Ti3 O8 85.35(9)
O13 Ti3 O8 162.57(10)
O20 Ti3 Ti2 115.48(10)
O3 Ti3 Ti2 119.06(8)
O1 Ti3 Ti2 37.63(7)
O13 Ti3 Ti2 39.72(7)
O8 Ti3 Ti2 122.98(7)
O21 Ti4 O3 97.78(11)
O21 Ti4 O2 93.95(11)
O3 Ti4 O2 168.25(10)
O21 Ti4 O14 96.63(12)
O3 Ti4 O14 101.57(10)
O2 Ti4 O14 76.40(10)
O21 Ti4 O6 95.25(12)
O3 Ti4 O6 92.64(10)
O2 Ti4 O6 86.82(10)
O14 Ti4 O6 160.02(11)
O21 Ti4 O10 176.81(11)
O3 Ti4 O10 85.23(9)
O2 Ti4 O10 83.05(10)
O14 Ti4 O10 83.75(10)
O6 Ti4 O10 83.52(10)
O21 Ti4 Ti5 101.16(9)
O3 Ti4 Ti5 137.41(8)
O2 Ti4 Ti5 38.10(7)
O14 Ti4 Ti5 38.73(7)
O6 Ti4 Ti5 122.81(7)
O10 Ti4 Ti5 77.15(6)
O22 Ti5 O23 95.50(15)
O22 Ti5 O2 97.12(13)
O23 Ti5 O2 167.04(13)
O22 Ti5 O14 95.60(13)
O23 Ti5 O14 106.04(13)
O2 Ti5 O14 75.65(10)
O22 Ti5 O15 97.17(14)
O23 Ti5 O15 101.62(14)
O2 Ti5 O15 73.89(11)
O14 Ti5 O15 148.15(11)
O22 Ti5 O11 176.84(14)
O23 Ti5 O11 82.31(13)
O2 Ti5 O11 85.19(10)
O14 Ti5 O11 82.86(10)
O15 Ti5 O11 85.53(11)
O22 Ti5 Ti6 99.63(12)
O23 Ti5 Ti6 139.23(12)
O2 Ti5 Ti6 34.75(7)
O14 Ti5 Ti6 109.82(7)
O15 Ti5 Ti6 39.15(8)
O11 Ti5 Ti6 83.50(8)
O22 Ti5 Ti4 102.45(10)
O23 Ti5 Ti4 141.02(11)
O2 Ti5 Ti4 37.57(7)
O14 Ti5 Ti4 38.52(7)
O15 Ti5 Ti4 109.96(8)
O11 Ti5 Ti4 78.07(7)
Ti6 Ti5 Ti4 71.31(2)
O25 Ti6 O24 113.9(2)
O25 Ti6 O2 129.12(17)
O24 Ti6 O2 116.77(17)
O25 Ti6 O15 97.05(16)
O24 Ti6 O15 100.12(15)
O2 Ti6 O15 78.32(11)
O25 Ti6 O7 88.13(16)
O24 Ti6 O7 92.50(14)
O2 Ti6 O7 85.80(11)
O15 Ti6 O7 162.95(11)
O25 Ti6 Ti5 118.80(15)
O24 Ti6 Ti5 114.73(14)
O2 Ti6 Ti5 38.30(8)
O15 Ti6 Ti5 40.03(8)
O7 Ti6 Ti5 123.74(8)

loop_
_geom_bond_atom_site_label_1
_geom_bond_atom_site_label_2
_geom_bond_distance
C1 O5 1.248(4)
C1 O4 1.249(4)
C1 C2 1.507(5)
C2 C3 1.306(5)
C3 C4 1.482(5)
C4 O6 1.251(4)
C4 O7 1.255(4)
C5 O8 1.258(4)
C5 O9 1.261(4)
C5 C6 1.491(5)
C6 C7 1.313(5)
C7 C8 1.477(5)
C8 O10 1.257(4)
C8 O11 1.266(4)
C9 O12 1.437(4)
C9 C10 1.501(7)
C9 C11 1.507(6)
C12 O13 1.433(5)
C12 C14 1.456(5)
C12 C13 1.488(4)
C15 O14 1.439(5)
C15 C17 1.492(7)
C15 C16 1.506(7)
C18 O15 1.456(5)
C18 C19 1.494(8)
C18 C20 1.502(8)
C21 O16 1.417(4)
C21 C22 1.497(6)
C21 C23 1.498(6)
C24 O17 1.426(5)
C24 C25 1.501(8)
C24 C26 1.527(8)
C27 O18 1.398(5)
C27 C29 1.462(11)
C27 C28 1.470(10)
C30 O19 1.377(6)
C30 C31 1.461(5)
C30 C32 1.468(5)
C33 O20 1.340(6)
C33 C35 1.466(5)
C33 C34 1.471(5)
C36 O21 1.420(6)
C36 C37 1.442(10)
C36 C38 1.467(9)
C39 O22 1.385(6)
C39 C41 1.480(5)
C39 C40 1.480(5)
C42 O23 1.412(7)
C42 C44 1.419(15)
C42 C43 1.436(12)
C45 O24 1.338(7)
C45 C47 1.471(5)
C45 C46 1.476(5)
C48 O25 1.362(8)
C48 C49 1.468(5)
C48 C50 1.476(5)
O1 Ti3 1.860(2)
O1 Ti1 1.979(2)
O1 Ti2 1.981(2)
O2 Ti6 1.844(3)
O2 Ti4 1.981(2)
O2 Ti5 2.005(3)
O3 Ti3 1.780(2)
O3 Ti4 1.849(2)
O4 Ti2 2.170(2)
O5 Ti1 2.156(2)
O6 Ti4 2.028(2)
O7 Ti6 2.059(3)
O8 Ti3 2.054(2)
O9 Ti1 2.042(2)
O10 Ti4 2.105(2)
O11 Ti5 2.135(3)
O12 Ti2 2.018(2)
O12 Ti1 2.021(2)
O13 Ti3 2.006(2)
O13 Ti2 2.014(2)
O14 Ti4 2.010(2)
O14 Ti5 2.020(3)
O15 Ti6 1.990(3)
O15 Ti5 2.027(3)
O16 Ti1 1.787(2)
O17 Ti1 1.793(2)
O18 Ti2 1.798(2)
O19 Ti2 1.791(2)
O20 Ti3 1.771(2)
O21 Ti4 1.770(2)
O22 Ti5 1.793(3)
O23 Ti5 1.799(3)
O24 Ti6 1.757(3)
O25 Ti6 1.745(4)
Ti1 Ti2 3.1484(8)
Ti2 Ti3 3.0962(9)
Ti4 Ti5 3.1487(9)
Ti5 Ti6 3.0949(11)
